data_1527608
loop_
_publ_author_name
'Kaczorowski, D.'
'Noel, H.'

_publ_section_title
;
 Spin-glas-like behaviour in U2 T Si3 (T= Fe, Co, Ni or Cu) intermetallics
 with distorted Al B2- and alpha-Th Si2-type structure
;
_journal_name_full 'Journal of Physics: Condensed Matter'
_journal_page_first 9185
_journal_page_last 9195
_journal_volume 5
_journal_year 1993
_chemical_formula_sum 'Co0.5 Si1.5 U'
_chemical_name_systematic '(Co0.25 Si0.75)2 U'
_space_group_IT_number 191
_symmetry_space_group_name_Hall '-P 6 2'
_symmetry_space_group_name_H-M 'P 6/m m m'
_cell_angle_alpha 90
_cell_angle_beta 90
_cell_angle_gamma 120
_cell_formula_units_Z 1
_cell_length_a 3.988
_cell_length_b 3.988
_cell_length_c 3.883
_cell_volume 53.482
_citation_journal_id_ASTM JCOMEL
_cod_data_source_file Kaczorowski_JCOMEL_1993_364.cif
_cod_data_source_block Co0.5Si1.5U1
_cod_original_cell_volume 53.48208
_cod_original_formula_sum 'Co0.5 Si1.5 U1'
_cod_database_code 1527608

loop_
_symmetry_equiv_pos_as_xyz
x,y,z
x-y,x,z
-y,x-y,z
-x,-y,z
-x+y,-x,z
y,-x+y,z
-y,-x,-z
x-y,-y,-z
x,x-y,-z
y,x,-z
-x+y,y,-z
-x,-x+y,-z
-x,-y,-z
-x+y,-x,-z
y,-x+y,-z
x,y,-z
x-y,x,-z
-y,x-y,-z
y,x,z
-x+y,y,z
-x,-x+y,z
-y,-x,z
x-y,-y,z
x,x-y,z

loop_
_atom_site_label
_atom_site_type_symbol
_atom_site_fract_x
_atom_site_fract_y
_atom_site_fract_z
_atom_site_occupancy
_atom_site_U_iso_or_equiv
Co1 Co 0.3333 0.6667 0.5 0.25 0.0
Si1 Si 0.3333 0.6667 0.5 0.75 0.0
U1 U 0 0 0 1 0.0
